data_7034409
loop_
_publ_author_name
'Wang, Yong'
'Lin, Chensheng'
'Ma, Xiao'
'Xue, Zhenzhen'
'Zhu, Xiaoquan'
'Cao, Wenhai'
'Hu, Shengmin'
'Sheng, Tianlu'
'Wu, Xintao'

_publ_section_title
;
 Influence of the central diamagnetic cyanidometal on the distant magnetic
 interaction in cyanide-bridged Fe(iii)-M(ii)-Fe(iii) complexes.
;
_journal_issue 16
_journal_name_full 'Dalton transactions (Cambridge, England : 2003)'
_journal_page_first 7437
_journal_page_last 7448
_journal_paper_doi 10.1039/c5dt00383k
_journal_volume 44
_journal_year 2015
_chemical_formula_sum 'C92 H82 Cl8 F12 Fe3 N6 O0 P6'
_chemical_formula_weight 2136.61
_chemical_name_systematic
; 
 ? 
;
_space_group_IT_number 61
_symmetry_cell_setting orthorhombic
_symmetry_space_group_name_Hall '-P 2ac 2ab'
_symmetry_space_group_name_H-M 'P b c a'
_atom_sites_solution_hydrogens geom
_atom_sites_solution_primary direct
_atom_sites_solution_secondary difmap
_audit_creation_method SHELXL-97
_audit_update_record
;
2015-03-08 deposited with the CCDC.
2015-03-12 downloaded from the CCDC.
;
_cell_angle_alpha 90.00
_cell_angle_beta 90.00
_cell_angle_gamma 90.00
_cell_formula_units_Z 8
_cell_length_a 28.122(7)
_cell_length_b 19.966(5)
_cell_length_c 33.171(8)
_cell_measurement_reflns_used 44827
_cell_measurement_temperature 123(2)
_cell_measurement_theta_max 27.4855
_cell_measurement_theta_min 2.0400
_cell_volume 18625(8)
_computing_cell_refinement 'CrystalClear (Rigaku Inc., 2008)'
_computing_data_collection 'CrystalClear (Rigaku Inc., 2008)'
_computing_data_reduction 'CrystalClear (Rigaku Inc., 2008)'
_computing_molecular_graphics 'Bruker SHELXTL'
_computing_publication_material 'Bruker SHELXTL'
_computing_structure_refinement 'SHELXL-97 (Sheldrick, 2008)'
_computing_structure_solution 'SHELXS-97 (Sheldrick, 2008)'
_diffrn_ambient_temperature 123(2)
_diffrn_detector_area_resol_mean 28.5714
_diffrn_measured_fraction_theta_full 0.998
_diffrn_measured_fraction_theta_max 0.998
_diffrn_measurement_device_type Saturn724+
_diffrn_measurement_method CCD_Profile_fitting
_diffrn_radiation_monochromator graphite
_diffrn_radiation_source 'fine-focus sealed tube'
_diffrn_radiation_type MoK\a
_diffrn_radiation_wavelength 0.71073
_diffrn_reflns_av_R_equivalents 0.0883
_diffrn_reflns_av_sigmaI/netI 0.0536
_diffrn_reflns_limit_h_max 36
_diffrn_reflns_limit_h_min -34
_diffrn_reflns_limit_k_max 25
_diffrn_reflns_limit_k_min -25
_diffrn_reflns_limit_l_max 43
_diffrn_reflns_limit_l_min -43
_diffrn_reflns_number 176478
_diffrn_reflns_theta_full 27.50
_diffrn_reflns_theta_max 27.50
_diffrn_reflns_theta_min 2.13
_exptl_absorpt_coefficient_mu 0.868
_exptl_absorpt_correction_T_max 1.0000
_exptl_absorpt_correction_T_min 0.7646
_exptl_absorpt_correction_type multi-scan
_exptl_absorpt_process_details 'RIGAKU/MSC(2004), CrystalClear Version 1.3.6'
_exptl_crystal_colour gray
_exptl_crystal_density_diffrn 1.524
_exptl_crystal_density_method 'not measured'
_exptl_crystal_description prism
_exptl_crystal_F_000 8704
_exptl_crystal_size_max 0.44
_exptl_crystal_size_mid 0.40
_exptl_crystal_size_min 0.18
_refine_diff_density_max 1.948
_refine_diff_density_min -1.184
_refine_diff_density_rms 0.136
_refine_ls_extinction_method none
_refine_ls_goodness_of_fit_ref 1.080
_refine_ls_hydrogen_treatment constr
_refine_ls_matrix_type full
_refine_ls_number_parameters 1234
_refine_ls_number_reflns 21331
_refine_ls_number_restraints 99
_refine_ls_restrained_S_all 1.121
_refine_ls_R_factor_all 0.0921
_refine_ls_R_factor_gt 0.0782
_refine_ls_shift/su_max 0.001
_refine_ls_shift/su_mean 0.000
_refine_ls_structure_factor_coef Fsqd
_refine_ls_weighting_details 'calc w=1/[\s^2^(Fo^2^)+(0.1124P)^2^+31.7609P] where P=(Fo^2^+2Fc^2^)/3'
_refine_ls_weighting_scheme calc
_refine_ls_wR_factor_gt 0.2015
_refine_ls_wR_factor_ref 0.2177
_reflns_number_gt 17573
_reflns_number_total 21331
_reflns_threshold_expression >2sigma(I)
_cod_data_source_file c5dt00383k2.cif
_cod_data_source_block 1041440
_cod_depositor_comments
;
The following automatic conversions were performed:

'_exptl_absorpt_correction_type' value 'Multi-scan' changed to
'multi-scan' according to
/usr/data/users/saulius/crontab/automatic-downloads/rss-feeds/RSC/lib/dictionaries/cif_core.dic
dictionary named 'cif_core.dic' version 2.4.2 from 2011-04-26.

'_refine_ls_hydrogen_treatment' value 'CONSTR' changed to 'constr'
according to
/usr/data/users/saulius/crontab/automatic-downloads/rss-feeds/RSC/lib/dictionaries/cif_core.dic
dictionary named 'cif_core.dic' version 2.4.2 from 2011-04-26.

Automatic conversion script
Id: cif_fix_values 3105 2015-03-04 15:46:00Z robertas 

 Adding full bibliography for 7034402--7034410.cif.
;
_cod_original_sg_symbol_H-M Pbca
_cod_database_code 7034409

loop_
_symmetry_equiv_pos_as_xyz
'x, y, z'
'-x+1/2, -y, z+1/2'
'-x, y+1/2, -z+1/2'
'x+1/2, -y+1/2, -z'
'-x, -y, -z'
'x-1/2, y, -z-1/2'
'x, -y-1/2, z-1/2'
'-x-1/2, y-1/2, z'

loop_
_atom_site_label
_atom_site_type_symbol
_atom_site_fract_x
_atom_site_fract_y
_atom_site_fract_z
_atom_site_U_iso_or_equiv
_atom_site_adp_type
_atom_site_occupancy
_atom_site_symmetry_multiplicity
_atom_site_calc_flag
_atom_site_refinement_flags
_atom_site_disorder_assembly
_atom_site_disorder_group
Fe1 Fe 0.663168(19) 0.85232(3) 0.139999(14) 0.02330(13) Uani 1 1 d . . .
Fe2 Fe 0.601242(19) 0.86879(3) 0.357708(15) 0.02421(13) Uani 1 1 d . . .
Fe3 Fe 0.636269(18) 0.69425(3) 0.254169(14) 0.02260(13) Uani 1 1 d . . .
C1 C 0.64777(13) 0.75660(18) 0.21183(10) 0.0251(7) Uani 1 1 d . . .
C2 C 0.62074(13) 0.76464(18) 0.29115(10) 0.0247(7) Uani 1 1 d . . .
C3 C 0.59206(15) 0.58662(19) 0.30645(11) 0.0308(8) Uani 1 1 d . . .
H3A H 0.5638 0.5928 0.2924 0.037 Uiso 1 1 calc R . .
C4 C 0.59397(16) 0.5368(2) 0.33646(12) 0.0352(9) Uani 1 1 d . . .
H4A H 0.5675 0.5099 0.3413 0.042 Uiso 1 1 calc R . .
C5 C 0.63457(17) 0.5277(2) 0.35857(12) 0.0355(9) Uani 1 1 d . . .
H5A H 0.6358 0.4958 0.3790 0.043 Uiso 1 1 calc R . .
C6 C 0.67445(15) 0.5679(2) 0.34966(11) 0.0302(8) Uani 1 1 d . . .
C7 C 0.67007(13) 0.61460(18) 0.31851(10) 0.0250(7) Uani 1 1 d . . .
C8 C 0.71924(17) 0.5632(2) 0.37034(12) 0.0384(9) Uani 1 1 d . . .
H8A H 0.7228 0.5322 0.3910 0.046 Uiso 1 1 calc R . .
C9 C 0.75621(16) 0.6029(2) 0.36028(12) 0.0361(9) Uani 1 1 d . . .
H9A H 0.7846 0.5993 0.3746 0.043 Uiso 1 1 calc R . .
C10 C 0.75272(14) 0.6507(2) 0.32793(11) 0.0304(8) Uani 1 1 d . . .
C11 C 0.70932(13) 0.65515(18) 0.30666(10) 0.0251(7) Uani 1 1 d . . .
C12 C 0.78932(15) 0.6936(2) 0.31553(12) 0.0339(8) Uani 1 1 d . . .
H12A H 0.8184 0.6932 0.3288 0.041 Uiso 1 1 calc R . .
C13 C 0.78203(14) 0.7359(2) 0.28387(12) 0.0327(8) Uani 1 1 d . . .
H13A H 0.8062 0.7645 0.2754 0.039 Uiso 1 1 calc R . .
C14 C 0.73786(14) 0.73617(19) 0.26403(11) 0.0297(8) Uani 1 1 d . . .
H14A H 0.7336 0.7649 0.2422 0.036 Uiso 1 1 calc R . .
C15 C 0.53257(14) 0.7203(2) 0.24118(11) 0.0310(8) Uani 1 1 d . . .
H15A H 0.5348 0.7549 0.2599 0.037 Uiso 1 1 calc R . .
C16 C 0.48825(15) 0.7088(2) 0.22225(13) 0.0372(9) Uani 1 1 d . . .
H16A H 0.4620 0.7351 0.2287 0.045 Uiso 1 1 calc R . .
C17 C 0.48447(15) 0.6583(2) 0.19424(12) 0.0395(10) Uani 1 1 d . . .
H17A H 0.4557 0.6506 0.1812 0.047 Uiso 1 1 calc R . .
C18 C 0.52391(16) 0.6186(2) 0.18544(12) 0.0364(9) Uani 1 1 d . . .
C19 C 0.56676(14) 0.63366(19) 0.20576(10) 0.0282(8) Uani 1 1 d . . .
C20 C 0.52381(18) 0.5633(3) 0.15819(14) 0.0488(12) Uani 1 1 d . . .
H20A H 0.4959 0.5528 0.1445 0.059 Uiso 1 1 calc R . .
C21 C 0.56352(19) 0.5255(3) 0.15167(15) 0.0519(13) Uani 1 1 d . . .
H21A H 0.5620 0.4890 0.1343 0.062 Uiso 1 1 calc R . .
C22 C 0.60772(17) 0.5414(2) 0.17137(12) 0.0378(9) Uani 1 1 d . . .
C23 C 0.60877(14) 0.59652(19) 0.19755(11) 0.0284(8) Uani 1 1 d . . .
C24 C 0.65028(18) 0.5053(2) 0.16649(13) 0.0425(10) Uani 1 1 d . . .
H24A H 0.6512 0.4677 0.1500 0.051 Uiso 1 1 calc R . .
C25 C 0.69008(17) 0.5261(2) 0.18630(12) 0.0381(9) Uani 1 1 d . . .
H25A H 0.7185 0.5029 0.1834 0.046 Uiso 1 1 calc R . .
C26 C 0.68779(15) 0.58273(19) 0.21108(11) 0.0307(8) Uani 1 1 d . . .
H26A H 0.7154 0.5967 0.2240 0.037 Uiso 1 1 calc R . .
C27 C 0.68283(15) 0.93037(19) 0.17866(12) 0.0320(8) Uani 1 1 d . . .
H27A H 0.6736 0.9351 0.2070 0.038 Uiso 1 1 calc R . .
C28 C 0.65791(16) 0.95597(19) 0.14513(12) 0.0337(9) Uani 1 1 d . . .
H28A H 0.6282 0.9816 0.1463 0.040 Uiso 1 1 calc R . .
C29 C 0.68328(16) 0.93838(19) 0.10905(12) 0.0342(9) Uani 1 1 d . . .
H29A H 0.6747 0.9504 0.0813 0.041 Uiso 1 1 calc R . .
C30 C 0.72433(15) 0.90235(19) 0.12163(13) 0.0340(9) Uani 1 1 d . . .
H30A H 0.7488 0.8841 0.1037 0.041 Uiso 1 1 calc R . .
C31 C 0.72422(15) 0.89725(19) 0.16402(13) 0.0335(8) Uani 1 1 d . . .
H31A H 0.7484 0.8750 0.1805 0.040 Uiso 1 1 calc R . .
C32 C 0.62274(14) 0.7223(2) 0.08687(12) 0.0311(8) Uani 1 1 d . . .
H32A H 0.6136 0.7317 0.0592 0.037 Uiso 1 1 calc R . .
H32B H 0.6280 0.6745 0.0894 0.037 Uiso 1 1 calc R . .
C33 C 0.58285(14) 0.74419(19) 0.11560(12) 0.0301(8) Uani 1 1 d . . .
H33A H 0.5857 0.7206 0.1411 0.036 Uiso 1 1 calc R . .
H33B H 0.5521 0.7338 0.1039 0.036 Uiso 1 1 calc R . .
C34 C 0.71848(14) 0.70350(18) 0.11746(11) 0.0275(7) Uani 1 1 d . . .
C35 C 0.74911(15) 0.7180(2) 0.14926(11) 0.0323(8) Uani 1 1 d . . .
H35A H 0.7479 0.7598 0.1615 0.039 Uiso 1 1 calc R . .
C36 C 0.78146(16) 0.6704(2) 0.16280(13) 0.0376(9) Uani 1 1 d . . .
H36A H 0.8016 0.6802 0.1842 0.045 Uiso 1 1 calc R . .
C37 C 0.78349(18) 0.6086(2) 0.14434(14) 0.0432(10) Uani 1 1 d . . .
H37A H 0.8051 0.5767 0.1534 0.052 Uiso 1 1 calc R . .
C38 C 0.75352(18) 0.5935(2) 0.11225(14) 0.0428(10) Uani 1 1 d . . .
H38A H 0.7551 0.5517 0.0999 0.051 Uiso 1 1 calc R . .
C39 C 0.72148(16) 0.6406(2) 0.09885(12) 0.0353(9) Uani 1 1 d . . .
H39A H 0.7016 0.6306 0.0772 0.042 Uiso 1 1 calc R . .
C40 C 0.70367(15) 0.79084(19) 0.05004(11) 0.0306(8) Uani 1 1 d . . .
C41 C 0.74905(16) 0.7713(2) 0.03810(12) 0.0369(9) Uani 1 1 d . . .
H41A H 0.7671 0.7439 0.0549 0.044 Uiso 1 1 calc R . .
C42 C 0.76780(19) 0.7922(3) 0.00128(14) 0.0470(11) Uani 1 1 d . . .
H42A H 0.7981 0.7787 -0.0066 0.056 Uiso 1 1 calc R . .
C43 C 0.74064(18) 0.8340(2) -0.02387(13) 0.0442(11) Uani 1 1 d . . .
H43A H 0.7528 0.8482 -0.0485 0.053 Uiso 1 1 calc R . .
C44 C 0.69624(18) 0.8536(2) -0.01188(12) 0.0434(11) Uani 1 1 d . . .
H44A H 0.6784 0.8815 -0.0284 0.052 Uiso 1 1 calc R . .
C45 C 0.67752(17) 0.8324(2) 0.02458(12) 0.0374(9) Uani 1 1 d . . .
H45A H 0.6472 0.8461 0.0322 0.045 Uiso 1 1 calc R . .
C46 C 0.54051(15) 0.85567(19) 0.15882(11) 0.0311(8) Uani 1 1 d . . .
C47 C 0.54954(16) 0.8920(2) 0.19362(12) 0.0372(9) Uani 1 1 d . . .
H47A H 0.5806 0.9037 0.2001 0.045 Uiso 1 1 calc R . .
C48 C 0.51234(18) 0.9111(3) 0.21890(13) 0.0446(11) Uani 1 1 d . . .
H48A H 0.5185 0.9364 0.2418 0.054 Uiso 1 1 calc R . .
C49 C 0.46617(18) 0.8922(3) 0.20987(14) 0.0465(11) Uani 1 1 d . . .
H49A H 0.4413 0.9046 0.2268 0.056 Uiso 1 1 calc R . .
C50 C 0.45705(17) 0.8548(3) 0.17572(15) 0.0458(11) Uani 1 1 d . . .
H50A H 0.4261 0.8416 0.1699 0.055 Uiso 1 1 calc R . .
C51 C 0.49390(15) 0.8370(2) 0.15010(13) 0.0386(9) Uani 1 1 d . . .
H51A H 0.4874 0.8125 0.1269 0.046 Uiso 1 1 calc R . .
C52 C 0.56612(14) 0.8720(2) 0.07658(11) 0.0292(8) Uani 1 1 d . . .
C53 C 0.54457(16) 0.8346(2) 0.04649(12) 0.0368(9) Uani 1 1 d . . .
H53A H 0.5397 0.7890 0.0503 0.044 Uiso 1 1 calc R . .
C54 C 0.53027(18) 0.8644(2) 0.01079(13) 0.0440(11) Uani 1 1 d . . .
H54A H 0.5151 0.8390 -0.0089 0.053 Uiso 1 1 calc R . .
C55 C 0.53850(18) 0.9314(2) 0.00441(13) 0.0457(11) Uani 1 1 d . . .
H55A H 0.5307 0.9506 -0.0203 0.055 Uiso 1 1 calc R . .
C56 C 0.55822(19) 0.9701(2) 0.03428(13) 0.0454(11) Uani 1 1 d . . .
H56A H 0.5627 1.0158 0.0303 0.054 Uiso 1 1 calc R . .
C57 C 0.57161(16) 0.9404(2) 0.07082(12) 0.0363(9) Uani 1 1 d . . .
H57A H 0.5843 0.9667 0.0913 0.044 Uiso 1 1 calc R . .
C58 C 0.60124(16) 0.9730(2) 0.35075(12) 0.0342(8) Uani 1 1 d . . .
H58A H 0.6294 1.0019 0.3505 0.041 Uiso 1 1 calc R . .
C59 C 0.57463(17) 0.9548(2) 0.38546(13) 0.0369(9) Uani 1 1 d . . .
H59A H 0.5808 0.9692 0.4132 0.044 Uiso 1 1 calc R . .
C60 C 0.53685(15) 0.9142(2) 0.37233(13) 0.0361(9) Uani 1 1 d . . .
H60A H 0.5122 0.8948 0.3896 0.043 Uiso 1 1 calc R . .
C61 C 0.53982(15) 0.9067(2) 0.32981(12) 0.0341(8) Uani 1 1 d . . .
H61A H 0.5177 0.8817 0.3126 0.041 Uiso 1 1 calc R . .
C62 C 0.57997(15) 0.9434(2) 0.31689(12) 0.0333(9) Uani 1 1 d . . .
H62A H 0.5909 0.9478 0.2890 0.040 Uiso 1 1 calc R . .
C63 C 0.64487(14) 0.7447(2) 0.41410(11) 0.0306(8) Uani 1 1 d . . .
H63A H 0.6525 0.7544 0.4420 0.037 Uiso 1 1 calc R . .
H63B H 0.6415 0.6966 0.4112 0.037 Uiso 1 1 calc R . .
C64 C 0.68488(14) 0.76996(19) 0.38660(11) 0.0284(8) Uani 1 1 d . . .
H64A H 0.6846 0.7455 0.3614 0.034 Uiso 1 1 calc R . .
H64B H 0.7155 0.7628 0.3995 0.034 Uiso 1 1 calc R . .
C65 C 0.56197(15) 0.8100(2) 0.44898(11) 0.0325(8) Uani 1 1 d . . .
C66 C 0.51623(17) 0.7935(2) 0.46006(13) 0.0387(9) Uani 1 1 d . . .
H66A H 0.4976 0.7680 0.4427 0.046 Uiso 1 1 calc R . .
C67 C 0.49736(18) 0.8144(2) 0.49688(14) 0.0453(11) Uani 1 1 d . . .
H67A H 0.4666 0.8022 0.5041 0.054 Uiso 1 1 calc R . .
C68 C 0.52416(19) 0.8531(2) 0.52252(13) 0.0463(12) Uani 1 1 d . . .
H68A H 0.5116 0.8672 0.5470 0.056 Uiso 1 1 calc R . .
C69 C 0.56999(19) 0.8709(2) 0.51164(12) 0.0449(11) Uani 1 1 d . . .
H69A H 0.5882 0.8972 0.5289 0.054 Uiso 1 1 calc R . .
C70 C 0.58896(17) 0.8499(2) 0.47524(12) 0.0376(9) Uani 1 1 d . . .
H70A H 0.6197 0.8623 0.4682 0.045 Uiso 1 1 calc R . .
C71 C 0.54934(14) 0.7180(2) 0.38436(11) 0.0302(8) Uani 1 1 d . . .
C72 C 0.51850(15) 0.7262(2) 0.35242(12) 0.0327(8) Uani 1 1 d . . .
H72A H 0.5189 0.7661 0.3379 0.039 Uiso 1 1 calc R . .
C73 C 0.48668(16) 0.6756(2) 0.34142(13) 0.0379(9) Uani 1 1 d . . .
H73A H 0.4663 0.6818 0.3197 0.046 Uiso 1 1 calc R . .
C74 C 0.48563(17) 0.6162(2) 0.36293(13) 0.0390(9) Uani 1 1 d . . .
H74A H 0.4642 0.5827 0.3560 0.047 Uiso 1 1 calc R . .
C75 C 0.51705(17) 0.6069(2) 0.39512(13) 0.0387(9) Uani 1 1 d . . .
H75A H 0.5170 0.5668 0.4093 0.046 Uiso 1 1 calc R . .
C76 C 0.54794(16) 0.6570(2) 0.40571(12) 0.0345(9) Uani 1 1 d . . .
H76A H 0.5684 0.6507 0.4274 0.041 Uiso 1 1 calc R . .
C77 C 0.69572(14) 0.9005(2) 0.42361(11) 0.0304(8) Uani 1 1 d . . .
C78 C 0.72022(16) 0.8660(2) 0.45416(12) 0.0384(9) Uani 1 1 d . . .
H78A H 0.7265 0.8205 0.4513 0.046 Uiso 1 1 calc R . .
C79 C 0.73507(18) 0.8995(3) 0.48872(13) 0.0449(11) Uani 1 1 d . . .
H79A H 0.7513 0.8763 0.5088 0.054 Uiso 1 1 calc R . .
C80 C 0.72602(19) 0.9664(3) 0.49347(13) 0.0509(12) Uani 1 1 d . . .
H80A H 0.7362 0.9884 0.5166 0.061 Uiso 1 1 calc R . .
C81 C 0.70177(19) 1.0014(2) 0.46382(13) 0.0461(11) Uani 1 1 d . . .
H81A H 0.6952 1.0467 0.4673 0.055 Uiso 1 1 calc R . .
C82 C 0.68729(16) 0.9687(2) 0.42890(11) 0.0349(9) Uani 1 1 d . . .
H82A H 0.6718 0.9926 0.4088 0.042 Uiso 1 1 calc R . .
C83 C 0.72479(14) 0.8805(2) 0.34272(11) 0.0308(8) Uani 1 1 d . . .
C84 C 0.77196(15) 0.8713(2) 0.35470(13) 0.0366(9) Uani 1 1 d . . .
H84A H 0.7787 0.8543 0.3802 0.044 Uiso 1 1 calc R . .
C85 C 0.80899(16) 0.8876(2) 0.32860(14) 0.0427(10) Uani 1 1 d . . .
H85A H 0.8403 0.8818 0.3369 0.051 Uiso 1 1 calc R . .
C86 C 0.79975(17) 0.9124(2) 0.29046(14) 0.0428(10) Uani 1 1 d . . .
H86A H 0.8246 0.9230 0.2731 0.051 Uiso 1 1 calc R . .
C87 C 0.75325(17) 0.9212(2) 0.27865(13) 0.0424(10) Uani 1 1 d . . .
H87A H 0.7468 0.9383 0.2532 0.051 Uiso 1 1 calc R . .
C88 C 0.71586(16) 0.9049(2) 0.30417(12) 0.0346(9) Uani 1 1 d . . .
H88A H 0.6847 0.9104 0.2955 0.042 Uiso 1 1 calc R . .
N1 N 0.65370(11) 0.79260(15) 0.18464(9) 0.0251(6) Uani 1 1 d . . .
N2 N 0.61402(11) 0.80493(15) 0.31576(9) 0.0251(6) Uani 1 1 d . . .
N3 N 0.62875(11) 0.62488(15) 0.29747(9) 0.0245(6) Uani 1 1 d . . .
N4 N 0.70206(11) 0.69731(15) 0.27501(9) 0.0257(6) Uani 1 1 d . . .
N5 N 0.57105(11) 0.68439(15) 0.23358(9) 0.0242(6) Uani 1 1 d . . .
N6 N 0.64845(11) 0.61730(15) 0.21701(9) 0.0254(6) Uani 1 1 d . . .
P1 P 0.67827(4) 0.76834(5) 0.09934(3) 0.0251(2) Uani 1 1 d . . .
P2 P 0.58831(4) 0.83504(5) 0.12375(3) 0.0254(2) Uani 1 1 d . . .
P3 P 0.58800(4) 0.78674(5) 0.40008(3) 0.0261(2) Uani 1 1 d . . .
P4 P 0.67593(4) 0.85979(5) 0.37696(3) 0.0261(2) Uani 1 1 d . . .
C89 C 0.8735(2) 0.6051(3) 0.25462(19) 0.0576(14) Uani 1 1 d . . .
H89A H 0.8858 0.6134 0.2815 0.069 Uiso 1 1 calc R . .
H89B H 0.8665 0.6481 0.2423 0.069 Uiso 1 1 calc R . .
C91 C 0.3816(2) 0.6952(4) 0.41004(19) 0.0689(17) Uani 1 1 d . . .
H91A H 0.4090 0.7037 0.3930 0.083 Uiso 1 1 calc R . .
H91B H 0.3533 0.7074 0.3951 0.083 Uiso 1 1 calc R . .
Cl1 Cl 0.91702(6) 0.56350(7) 0.22587(5) 0.0653(4) Uani 1 1 d . . .
Cl2 Cl 0.82128(5) 0.55828(7) 0.25809(5) 0.0592(3) Uani 1 1 d . . .
C90 C 0.8934(6) 0.8837(7) 0.4515(9) 0.110(8) Uani 0.50 1 d PDU A 1
H90A H 0.8834 0.8470 0.4343 0.132 Uiso 0.50 1 calc PR A 1
H90B H 0.9063 0.8649 0.4761 0.132 Uiso 0.50 1 calc PR A 1
Cl3 Cl 0.8444(2) 0.9349(5) 0.4628(2) 0.147(3) Uani 0.50 1 d PDU A 1
Cl4 Cl 0.93740(12) 0.93111(19) 0.42684(11) 0.0408(7) Uani 0.50 1 d PD A 1
C90A C 0.9049(3) 0.8643(8) 0.4509(6) 0.065(4) Uani 0.50 1 d PD B 2
H90C H 0.9179 0.8564 0.4775 0.078 Uiso 0.50 1 calc PR B 2
H90D H 0.9074 0.8230 0.4356 0.078 Uiso 0.50 1 calc PR B 2
Cl3A Cl 0.84516(13) 0.8880(2) 0.45472(13) 0.0721(10) Uani 0.50 1 d PD B 2
Cl4A Cl 0.9365(3) 0.9266(5) 0.4272(3) 0.138(3) Uani 0.50 1 d PD B 2
Cl5 Cl 0.38560(8) 0.74348(13) 0.45338(7) 0.1026(8) Uani 1 1 d . . .
Cl6 Cl 0.37944(7) 0.60979(10) 0.42264(6) 0.0801(5) Uani 1 1 d . . .
C92 C 0.5885(4) 0.4501(9) 0.0251(4) 0.087(5) Uani 0.50 1 d PDU C 1
H92A H 0.5932 0.4774 0.0012 0.105 Uiso 0.50 1 calc PR C 1
H92B H 0.5880 0.4036 0.0167 0.105 Uiso 0.50 1 calc PR C 1
Cl7 Cl 0.6367(3) 0.4623(5) 0.0580(2) 0.117(3) Uani 0.50 1 d PDU C 1
Cl8 Cl 0.5336(3) 0.4702(4) 0.0465(2) 0.0813(18) Uani 0.50 1 d PDU C 1
C92A C 0.6060(5) 0.4175(13) 0.0315(7) 0.158(13) Uani 0.50 1 d PD D 2
H92C H 0.5997 0.3697 0.0320 0.189 Uiso 0.50 1 calc PR D 2
H92D H 0.6136 0.4295 0.0040 0.189 Uiso 0.50 1 calc PR D 2
Cl7A Cl 0.6554(3) 0.4329(5) 0.0610(2) 0.123(3) Uani 0.50 1 d PD D 2
Cl8A Cl 0.5542(3) 0.4588(5) 0.0451(3) 0.112(3) Uani 0.50 1 d PD D 2
P5 P 0.39101(4) 0.67380(7) 0.08964(3) 0.0409(3) Uani 1 1 d D . .
P6 P 0.61476(4) 0.31275(6) 0.20093(4) 0.0405(3) Uani 1 1 d . . .
F3 F 0.39454(14) 0.7087(2) 0.04675(10) 0.0841(12) Uani 1 1 d D E .
F4 F 0.38646(11) 0.63862(18) 0.13239(9) 0.0625(9) Uani 1 1 d D E .
F1 F 0.3367(2) 0.6717(7) 0.0833(3) 0.087(4) Uani 0.50 1 d PD E 1
F2 F 0.4462(2) 0.6831(6) 0.0972(2) 0.072(3) Uani 0.50 1 d PD E 1
F5 F 0.4054(4) 0.6077(4) 0.0664(2) 0.091(4) Uani 0.50 1 d PD E 1
F6 F 0.3846(4) 0.7418(3) 0.1145(2) 0.072(2) Uani 0.50 1 d PD E 1
F1A F 0.3459(4) 0.6273(6) 0.0774(3) 0.112(4) Uani 0.50 1 d PDU E 2
F2A F 0.4309(4) 0.7218(6) 0.1022(3) 0.125(4) Uani 0.50 1 d PDU E 2
F5A F 0.4292(5) 0.6186(6) 0.0805(4) 0.122(4) Uani 0.50 1 d PDU E 2
F6A F 0.3516(4) 0.7264(5) 0.1002(3) 0.106(3) Uani 0.50 1 d PDU E 2
F7 F 0.61373(16) 0.3330(2) 0.15485(10) 0.0839(12) Uani 1 1 d . . .
F8 F 0.61672(11) 0.23508(15) 0.18872(12) 0.0636(9) Uani 1 1 d . . .
F9 F 0.61277(12) 0.38942(15) 0.21351(10) 0.0581(8) Uani 1 1 d . . .
F10 F 0.67207(11) 0.31498(17) 0.20104(10) 0.0624(9) Uani 1 1 d . . .
F11 F 0.61621(10) 0.29249(18) 0.24781(9) 0.0545(8) Uani 1 1 d . . .
F12 F 0.55794(10) 0.30908(14) 0.20259(9) 0.0530(7) Uani 1 1 d . . .

loop_
_atom_site_aniso_label
_atom_site_aniso_U_11
_atom_site_aniso_U_22
_atom_site_aniso_U_33
_atom_site_aniso_U_23
_atom_site_aniso_U_13
_atom_site_aniso_U_12
Fe1 0.0259(3) 0.0186(3) 0.0254(2) 0.00044(17) -0.00334(18) -0.0016(2)
Fe2 0.0250(3) 0.0225(3) 0.0252(2) 0.00023(18) -0.00017(18) 0.0023(2)
Fe3 0.0230(3) 0.0204(3) 0.0244(2) -0.00013(17) -0.00210(18) -0.00038(19)
C1 0.0216(18) 0.0262(18) 0.0276(16) -0.0026(13) -0.0065(13) -0.0003(14)
C2 0.0257(19) 0.0218(17) 0.0266(16) 0.0040(13) -0.0014(13) -0.0013(14)
C3 0.033(2) 0.0264(19) 0.0327(18) 0.0026(14) 0.0024(15) -0.0030(16)
C4 0.040(2) 0.0253(19) 0.040(2) 0.0052(15) 0.0090(17) -0.0008(17)
C5 0.047(3) 0.0262(19) 0.0331(19) 0.0068(14) 0.0054(16) 0.0029(18)
C6 0.038(2) 0.0280(19) 0.0249(16) 0.0017(13) 0.0009(15) 0.0076(16)
C7 0.0259(19) 0.0208(16) 0.0283(16) -0.0027(13) -0.0016(13) 0.0042(14)
C8 0.046(3) 0.038(2) 0.0315(19) 0.0071(16) -0.0039(17) 0.0086(19)
C9 0.038(2) 0.038(2) 0.0324(19) 0.0006(15) -0.0086(16) 0.0091(18)
C10 0.029(2) 0.033(2) 0.0289(17) -0.0027(14) -0.0030(14) 0.0062(16)
C11 0.0256(19) 0.0239(17) 0.0259(16) 0.0000(13) -0.0015(13) 0.0041(14)
C12 0.027(2) 0.038(2) 0.037(2) -0.0062(16) -0.0053(15) 0.0034(17)
C13 0.025(2) 0.033(2) 0.041(2) -0.0031(16) 0.0005(15) -0.0046(16)
C14 0.032(2) 0.0241(18) 0.0333(18) -0.0005(14) 0.0009(15) 0.0004(15)
C15 0.028(2) 0.0297(19) 0.0350(19) 0.0017(14) -0.0021(15) 0.0002(16)
C16 0.026(2) 0.042(2) 0.044(2) 0.0095(18) -0.0053(16) 0.0022(17)
C17 0.026(2) 0.055(3) 0.037(2) 0.0067(18) -0.0050(16) -0.0128(19)
C18 0.035(2) 0.042(2) 0.0326(19) -0.0009(16) -0.0023(16) -0.0166(19)
C19 0.032(2) 0.0272(18) 0.0258(16) -0.0008(13) 0.0000(14) -0.0077(15)
C20 0.038(3) 0.061(3) 0.047(2) -0.015(2) -0.0046(19) -0.021(2)
C21 0.053(3) 0.053(3) 0.049(3) -0.022(2) 0.005(2) -0.023(2)
C22 0.047(3) 0.030(2) 0.036(2) -0.0044(16) 0.0039(17) -0.0106(18)
C23 0.034(2) 0.0235(18) 0.0279(17) -0.0009(13) 0.0017(14) -0.0068(15)
C24 0.057(3) 0.027(2) 0.044(2) -0.0094(17) 0.013(2) -0.003(2)
C25 0.047(3) 0.028(2) 0.039(2) 0.0013(16) 0.0079(18) 0.0080(18)
C26 0.030(2) 0.0269(19) 0.0352(18) -0.0003(14) 0.0009(15) 0.0029(16)
C27 0.037(2) 0.0211(18) 0.0374(19) -0.0031(14) -0.0064(16) -0.0028(16)
C28 0.040(2) 0.0195(18) 0.042(2) -0.0006(14) -0.0060(17) -0.0015(16)
C29 0.043(2) 0.0215(18) 0.038(2) 0.0026(14) -0.0045(17) -0.0089(17)
C30 0.032(2) 0.0244(19) 0.046(2) 0.0002(15) 0.0026(16) -0.0095(16)
C31 0.031(2) 0.0222(18) 0.047(2) -0.0045(15) -0.0100(17) -0.0055(15)
C32 0.032(2) 0.0256(18) 0.0353(19) -0.0022(14) -0.0081(15) 0.0016(16)
C33 0.029(2) 0.0254(18) 0.0359(19) 0.0005(14) -0.0056(15) -0.0051(15)
C34 0.032(2) 0.0203(17) 0.0298(17) 0.0007(13) 0.0028(14) 0.0020(15)
C35 0.034(2) 0.0279(19) 0.0352(19) -0.0003(15) 0.0011(16) 0.0040(16)
C36 0.031(2) 0.037(2) 0.045(2) 0.0053(17) -0.0050(17) 0.0065(18)
C37 0.042(3) 0.036(2) 0.051(2) 0.0056(18) 0.0034(19) 0.013(2)
C38 0.053(3) 0.029(2) 0.047(2) -0.0002(17) 0.010(2) 0.007(2)
C39 0.044(2) 0.028(2) 0.0338(19) -0.0015(15) 0.0025(17) 0.0053(18)
C40 0.039(2) 0.0255(18) 0.0277(17) -0.0010(13) 0.0003(15) -0.0057(16)
C41 0.036(2) 0.036(2) 0.038(2) 0.0020(16) 0.0023(17) -0.0049(18)
C42 0.046(3) 0.054(3) 0.041(2) -0.002(2) 0.0117(19) -0.012(2)
C43 0.056(3) 0.045(3) 0.032(2) 0.0019(17) 0.0052(19) -0.018(2)
C44 0.057(3) 0.045(3) 0.0287(19) 0.0064(17) -0.0072(18) -0.014(2)
C45 0.044(3) 0.040(2) 0.0291(18) 0.0009(16) -0.0037(16) -0.0026(19)
C46 0.032(2) 0.0283(19) 0.0328(18) 0.0039(14) -0.0013(15) 0.0031(16)
C47 0.036(2) 0.044(2) 0.0318(19) -0.0022(16) 0.0003(16) 0.0016(19)
C48 0.046(3) 0.049(3) 0.039(2) -0.0003(19) 0.0041(19) 0.011(2)
C49 0.042(3) 0.052(3) 0.046(2) 0.013(2) 0.0124(19) 0.013(2)
C50 0.029(2) 0.050(3) 0.058(3) 0.007(2) -0.0002(19) 0.003(2)
C51 0.029(2) 0.044(2) 0.043(2) 0.0028(18) -0.0047(17) -0.0011(18)
C52 0.0273(19) 0.0295(19) 0.0307(17) 0.0004(14) -0.0030(14) 0.0040(15)
C53 0.044(2) 0.034(2) 0.0329(19) -0.0010(15) -0.0091(17) 0.0078(19)
C54 0.052(3) 0.047(3) 0.032(2) -0.0078(18) -0.0114(19) 0.016(2)
C55 0.055(3) 0.049(3) 0.033(2) 0.0064(18) -0.0075(19) 0.015(2)
C56 0.057(3) 0.037(2) 0.042(2) 0.0107(18) -0.009(2) 0.003(2)
C57 0.038(2) 0.033(2) 0.037(2) 0.0055(16) -0.0068(17) 0.0033(18)
C58 0.037(2) 0.0245(19) 0.041(2) 0.0026(15) -0.0026(17) 0.0033(17)
C59 0.045(3) 0.0261(19) 0.040(2) -0.0006(15) -0.0011(17) 0.0125(18)
C60 0.031(2) 0.032(2) 0.046(2) 0.0076(17) 0.0103(17) 0.0108(17)
C61 0.031(2) 0.031(2) 0.040(2) 0.0032(15) -0.0049(16) 0.0043(16)
C62 0.038(2) 0.0285(19) 0.0331(19) 0.0063(15) -0.0056(16) 0.0085(17)
C63 0.033(2) 0.0276(19) 0.0312(18) 0.0016(14) 0.0003(15) 0.0040(16)
C64 0.0252(19) 0.0288(19) 0.0311(17) -0.0025(14) -0.0014(14) 0.0047(15)
C65 0.039(2) 0.0284(19) 0.0297(17) 0.0062(14) 0.0047(15) 0.0100(16)
C66 0.040(2) 0.036(2) 0.040(2) 0.0029(17) 0.0096(17) 0.0027(19)
C67 0.043(3) 0.045(3) 0.048(2) 0.005(2) 0.016(2) 0.009(2)
C68 0.054(3) 0.050(3) 0.035(2) 0.0030(18) 0.0124(19) 0.024(2)
C69 0.067(3) 0.040(2) 0.0276(19) -0.0005(16) -0.0055(19) 0.017(2)
C70 0.041(2) 0.043(2) 0.0294(19) 0.0020(16) 0.0002(16) 0.0072(19)
C71 0.027(2) 0.0317(19) 0.0316(18) -0.0006(14) 0.0063(14) 0.0004(16)
C72 0.031(2) 0.033(2) 0.0347(19) 0.0025(15) 0.0011(15) 0.0018(17)
C73 0.031(2) 0.039(2) 0.044(2) 0.0008(18) -0.0004(17) -0.0012(18)
C74 0.040(2) 0.037(2) 0.040(2) -0.0029(17) 0.0026(17) -0.0063(19)
C75 0.045(3) 0.030(2) 0.041(2) 0.0052(16) 0.0090(18) -0.0008(18)
C76 0.040(2) 0.033(2) 0.0303(18) 0.0067(15) 0.0027(16) -0.0006(18)
C77 0.029(2) 0.035(2) 0.0271(17) -0.0010(14) -0.0006(14) -0.0059(16)
C78 0.041(2) 0.038(2) 0.037(2) -0.0037(17) -0.0058(17) 0.0007(19)
C79 0.045(3) 0.058(3) 0.031(2) -0.0006(19) -0.0085(18) -0.006(2)
C80 0.058(3) 0.065(3) 0.030(2) -0.014(2) 0.0010(19) -0.016(3)
C81 0.065(3) 0.036(2) 0.037(2) -0.0113(17) 0.002(2) -0.012(2)
C82 0.043(2) 0.033(2) 0.0285(18) -0.0006(15) 0.0021(16) -0.0086(18)
C83 0.029(2) 0.0301(19) 0.0335(18) -0.0056(15) 0.0021(15) -0.0025(16)
C84 0.031(2) 0.042(2) 0.036(2) -0.0044(17) -0.0004(16) -0.0023(18)
C85 0.028(2) 0.046(3) 0.055(3) -0.014(2) 0.0051(18) -0.0075(19)
C86 0.040(3) 0.039(2) 0.049(2) -0.0109(19) 0.0137(19) -0.010(2)
C87 0.042(3) 0.047(3) 0.038(2) -0.0012(18) 0.0072(18) -0.008(2)
C88 0.032(2) 0.038(2) 0.0340(19) -0.0004(16) 0.0036(16) -0.0035(17)
N1 0.0241(16) 0.0229(15) 0.0283(14) -0.0007(11) -0.0028(11) 0.0016(12)
N2 0.0220(16) 0.0257(15) 0.0275(14) 0.0007(11) -0.0016(11) -0.0004(12)
N3 0.0258(16) 0.0197(14) 0.0280(14) -0.0005(11) 0.0012(11) -0.0013(12)
N4 0.0253(16) 0.0227(15) 0.0290(14) -0.0009(11) -0.0027(11) 0.0010(12)
N5 0.0239(16) 0.0214(14) 0.0273(14) 0.0013(11) -0.0029(11) -0.0017(12)
N6 0.0262(16) 0.0215(14) 0.0285(14) 0.0001(11) 0.0005(11) -0.0017(12)
P1 0.0290(5) 0.0207(4) 0.0255(4) -0.0003(3) -0.0011(3) -0.0008(4)
P2 0.0265(5) 0.0232(5) 0.0264(4) 0.0024(3) -0.0047(3) -0.0003(4)
P3 0.0266(5) 0.0250(5) 0.0268(4) 0.0016(3) 0.0016(3) 0.0026(4)
P4 0.0254(5) 0.0272(5) 0.0256(4) -0.0029(3) -0.0010(3) 0.0001(4)
C89 0.057(3) 0.042(3) 0.074(4) -0.005(2) 0.004(3) -0.006(3)
C91 0.060(4) 0.083(5) 0.063(4) -0.014(3) -0.006(3) 0.012(3)
Cl1 0.0768(10) 0.0525(8) 0.0667(8) -0.0012(6) 0.0222(7) -0.0075(7)
Cl2 0.0596(8) 0.0430(7) 0.0751(9) -0.0187(6) 0.0029(6) -0.0023(6)
C90 0.137(12) 0.087(11) 0.108(11) 0.013(8) -0.006(9) -0.006(9)
Cl3 0.082(3) 0.250(7) 0.110(4) 0.050(5) 0.018(3) 0.025(5)
Cl4 0.0285(17) 0.0471(17) 0.0467(18) 0.0067(13) -0.0021(13) 0.0102(13)
C90A 0.051(7) 0.063(8) 0.081(9) 0.020(7) 0.008(6) 0.015(7)
Cl3A 0.0335(15) 0.101(3) 0.082(2) 0.011(2) -0.0041(13) 0.0020(18)
Cl4A 0.121(7) 0.163(8) 0.131(7) 0.018(6) 0.009(6) 0.032(6)
Cl5 0.0888(14) 0.1230(18) 0.0959(14) -0.0559(13) 0.0109(10) -0.0186(12)
Cl6 0.0764(12) 0.0764(11) 0.0874(12) 0.0095(9) -0.0081(9) 0.0062(9)
C92 0.106(9) 0.089(9) 0.067(7) -0.004(6) 0.021(7) -0.030(7)
Cl7 0.107(5) 0.165(7) 0.079(3) 0.014(4) 0.032(3) -0.016(4)
Cl8 0.120(5) 0.065(3) 0.060(2) 0.013(2) -0.003(3) -0.047(3)
C92A 0.15(2) 0.13(2) 0.20(3) -0.09(2) -0.056(19) 0.028(17)
Cl7A 0.139(7) 0.170(8) 0.062(3) -0.007(4) 0.008(3) -0.030(5)
Cl8A 0.145(8) 0.086(4) 0.105(4) -0.025(3) 0.013(5) -0.035(5)
P5 0.0381(6) 0.0503(7) 0.0343(5) -0.0006(5) 0.0050(4) -0.0069(5)
P6 0.0391(7) 0.0345(6) 0.0480(6) 0.0002(5) 0.0003(5) -0.0030(5)
F3 0.078(3) 0.125(4) 0.0494(18) 0.032(2) 0.0214(17) 0.009(2)
F4 0.057(2) 0.083(2) 0.0483(16) 0.0162(16) 0.0030(13) 0.0048(17)
F1 0.037(4) 0.155(11) 0.068(5) 0.055(7) -0.015(3) -0.026(5)
F2 0.037(4) 0.133(8) 0.047(3) -0.012(4) 0.017(3) -0.011(4)
F5 0.186(12) 0.044(4) 0.043(4) -0.018(3) -0.009(5) 0.001(5)
F6 0.103(7) 0.052(4) 0.062(4) -0.012(3) 0.023(4) -0.004(4)
F1A 0.112(8) 0.129(8) 0.095(6) 0.020(6) -0.018(5) -0.070(6)
F2A 0.131(8) 0.121(8) 0.122(7) 0.000(6) -0.038(6) -0.073(6)
F5A 0.122(8) 0.130(8) 0.113(7) 0.021(6) 0.065(6) 0.039(6)
F6A 0.125(7) 0.091(6) 0.102(6) 0.027(5) 0.056(6) 0.050(6)
F7 0.120(4) 0.088(3) 0.0434(17) 0.0020(18) -0.0027(18) 0.004(2)
F8 0.0434(18) 0.0381(16) 0.109(3) -0.0130(16) -0.0004(16) 0.0013(13)
F9 0.073(2) 0.0368(15) 0.0643(19) -0.0078(13) 0.0101(15) -0.0083(14)
F10 0.0394(17) 0.068(2) 0.079(2) -0.0154(17) 0.0181(14) -0.0196(15)
F11 0.0310(15) 0.078(2) 0.0542(16) 0.0185(15) -0.0023(11) 0.0006(14)
F12 0.0383(16) 0.0481(16) 0.0728(19) -0.0077(14) -0.0190(13) 0.0074(13)

loop_
_atom_type_symbol
_atom_type_description
_atom_type_scat_dispersion_real
_atom_type_scat_dispersion_imag
_atom_type_scat_source
C C 0.0033 0.0016 'International Tables Vol C Tables 4.2.6.8 and 6.1.1.4'
H H 0.0000 0.0000 'International Tables Vol C Tables 4.2.6.8 and 6.1.1.4'
N N 0.0061 0.0033 'International Tables Vol C Tables 4.2.6.8 and 6.1.1.4'
O O 0.0106 0.0060 'International Tables Vol C Tables 4.2.6.8 and 6.1.1.4'
F F 0.0171 0.0103 'International Tables Vol C Tables 4.2.6.8 and 6.1.1.4'
P P 0.1023 0.0942 'International Tables Vol C Tables 4.2.6.8 and 6.1.1.4'
Fe Fe 0.3463 0.8444 'International Tables Vol C Tables 4.2.6.8 and 6.1.1.4'
Cl Cl 0.1484 0.1585 'International Tables Vol C Tables 4.2.6.8 and 6.1.1.4'

loop_
_geom_angle_atom_site_label_1
_geom_angle_atom_site_label_2
_geom_angle_atom_site_label_3
_geom_angle
N1 Fe1 C29 158.68(14)
N1 Fe1 C30 129.71(15)
C29 Fe1 C30 40.00(17)
N1 Fe1 C28 122.99(15)
C29 Fe1 C28 40.40(16)
C30 Fe1 C28 66.76(17)
N1 Fe1 C27 91.52(14)
C29 Fe1 C27 67.38(16)
C30 Fe1 C27 66.64(17)
C28 Fe1 C27 39.49(15)
N1 Fe1 C31 94.95(15)
C29 Fe1 C31 67.11(16)
C30 Fe1 C31 39.47(17)
C28 Fe1 C31 66.51(16)
C27 Fe1 C31 39.77(16)
N1 Fe1 P1 91.51(10)
C29 Fe1 P1 105.98(12)
C30 Fe1 P1 91.54(12)
C28 Fe1 P1 145.49(12)
C27 Fe1 P1 153.51(12)
C31 Fe1 P1 113.74(12)
N1 Fe1 P2 87.64(10)
C29 Fe1 P2 105.59(12)
C30 Fe1 P2 142.62(12)
C28 Fe1 P2 96.20(13)
C27 Fe1 P2 121.32(12)
C31 Fe1 P2 160.84(12)
P1 Fe1 P2 85.11(4)
N2 Fe2 C60 128.33(16)
N2 Fe2 C59 158.84(15)
C60 Fe2 C59 39.41(18)
N2 Fe2 C58 125.44(15)
C60 Fe2 C58 65.99(17)
C59 Fe2 C58 39.73(17)
N2 Fe2 C62 93.28(15)
C60 Fe2 C62 66.03(16)
C59 Fe2 C62 66.34(16)
C58 Fe2 C62 39.10(16)
N2 Fe2 C61 94.23(15)
C60 Fe2 C61 39.71(16)
C59 Fe2 C61 66.62(17)
C58 Fe2 C61 66.02(17)
C62 Fe2 C61 39.31(16)
N2 Fe2 P3 90.01(10)
C60 Fe2 P3 91.61(12)
C59 Fe2 P3 105.74(12)
C58 Fe2 P3 144.49(12)
C62 Fe2 P3 153.61(13)
C61 Fe2 P3 114.34(12)
N2 Fe2 P4 88.71(9)
C60 Fe2 P4 142.87(13)
C59 Fe2 P4 106.33(13)
C58 Fe2 P4 96.49(12)
C62 Fe2 P4 121.10(13)
C61 Fe2 P4 160.26(12)
P3 Fe2 P4 85.13(4)
C1 Fe3 C2 91.79(15)
C1 Fe3 N5 88.15(14)
C2 Fe3 N5 94.78(14)
C1 Fe3 N4 94.52(14)
C2 Fe3 N4 88.09(14)
N5 Fe3 N4 176.03(13)
C1 Fe3 N6 91.07(14)
C2 Fe3 N6 175.95(14)
N5 Fe3 N6 82.46(13)
N4 Fe3 N6 94.54(13)
C1 Fe3 N3 175.58(15)
C2 Fe3 N3 91.38(13)
N5 Fe3 N3 94.65(13)
N4 Fe3 N3 82.51(13)
N6 Fe3 N3 85.92(12)
N1 C1 Fe3 176.7(3)
N2 C2 Fe3 174.3(3)
N3 C3 C4 122.6(4)
N3 C3 H3A 118.7
C4 C3 H3A 118.7
C5 C4 C3 120.2(4)
C5 C4 H4A 119.9
C3 C4 H4A 119.9
C4 C5 C6 118.4(4)
C4 C5 H5A 120.8
C6 C5 H5A 120.8
C7 C6 C5 117.7(4)
C7 C6 C8 118.3(4)
C5 C6 C8 124.0(4)
N3 C7 C6 123.4(4)
N3 C7 C11 115.6(3)
C6 C7 C11 121.0(3)
C9 C8 C6 121.2(4)
C9 C8 H8A 119.4
C6 C8 H8A 119.4
C8 C9 C10 121.4(4)
C8 C9 H9A 119.3
C10 C9 H9A 119.3
C12 C10 C11 116.7(3)
C12 C10 C9 125.1(4)
C11 C10 C9 118.2(4)
N4 C11 C10 123.6(3)
N4 C11 C7 116.6(3)
C10 C11 C7 119.7(3)
C13 C12 C10 119.7(4)
C13 C12 H12A 120.2
C10 C12 H12A 120.2
C12 C13 C14 119.7(4)
C12 C13 H13A 120.1
C14 C13 H13A 120.1
N4 C14 C13 122.8(4)
N4 C14 H14A 118.6
C13 C14 H14A 118.6
N5 C15 C16 123.3(4)
N5 C15 H15A 118.4
C16 C15 H15A 118.4
C17 C16 C15 119.1(4)
C17 C16 H16A 120.4
C15 C16 H16A 120.4
C16 C17 C18 119.8(4)
C16 C17 H17A 120.1
C18 C17 H17A 120.1
C17 C18 C19 117.2(4)
C17 C18 C20 124.8(4)
C19 C18 C20 118.0(4)
N5 C19 C18 123.5(4)
N5 C19 C23 116.1(3)
C18 C19 C23 120.4(4)
C21 C20 C18 121.8(4)
C21 C20 H20A 119.1
C18 C20 H20A 119.1
C20 C21 C22 120.8(4)
C20 C21 H21A 119.6
C22 C21 H21A 119.6
C23 C22 C24 117.1(4)
C23 C22 C21 118.2(4)
C24 C22 C21 124.7(4)
N6 C23 C22 123.6(4)
N6 C23 C19 115.7(3)
C22 C23 C19 120.7(4)
C25 C24 C22 119.1(4)
C25 C24 H24A 120.4
C22 C24 H24A 120.4
C24 C25 C26 119.5(4)
C24 C25 H25A 120.3
C26 C25 H25A 120.3
N6 C26 C25 123.3(4)
N6 C26 H26A 118.4
C25 C26 H26A 118.4
C28 C27 C31 107.8(4)
C28 C27 Fe1 69.8(2)
C31 C27 Fe1 70.2(2)
C28 C27 H27A 126.1
C31 C27 H27A 126.1
Fe1 C27 H27A 126.1
C27 C28 C29 108.7(4)
C27 C28 Fe1 70.7(2)
C29 C28 Fe1 69.7(2)
C27 C28 H28A 125.6
C29 C28 H28A 125.6
Fe1 C28 H28A 125.6
C30 C29 C28 106.4(4)
C30 C29 Fe1 70.0(2)
C28 C29 Fe1 69.9(2)
C30 C29 H29A 126.8
C28 C29 H29A 126.8
Fe1 C29 H29A 126.8
C31 C30 C29 109.1(4)
C31 C30 Fe1 70.8(2)
C29 C30 Fe1 70.0(2)
C31 C30 H30A 125.4
C29 C30 H30A 125.4
Fe1 C30 H30A 125.4
C30 C31 C27 108.0(4)
C30 C31 Fe1 69.7(2)
C27 C31 Fe1 70.0(2)
C30 C31 H31A 126.0
C27 C31 H31A 126.0
Fe1 C31 H31A 126.0
C33 C32 P1 109.6(3)
C33 C32 H32A 109.8
P1 C32 H32A 109.8
C33 C32 H32B 109.8
P1 C32 H32B 109.8
H32A C32 H32B 108.2
C32 C33 P2 108.1(3)
C32 C33 H33A 110.1
P2 C33 H33A 110.1
C32 C33 H33B 110.1
P2 C33 H33B 110.1
H33A C33 H33B 108.4
C35 C34 C39 118.9(4)
C35 C34 P1 119.1(3)
C39 C34 P1 121.9(3)
C36 C35 C34 120.5(4)
C36 C35 H35A 119.8
C34 C35 H35A 119.8
C37 C36 C35 119.7(4)
C37 C36 H36A 120.1
C35 C36 H36A 120.1
C36 C37 C38 120.6(4)
C36 C37 H37A 119.7
C38 C37 H37A 119.7
C39 C38 C37 119.7(4)
C39 C38 H38A 120.2
C37 C38 H38A 120.2
C38 C39 C34 120.6(4)
C38 C39 H39A 119.7
C34 C39 H39A 119.7
C41 C40 C45 118.6(4)
C41 C40 P1 122.7(3)
C45 C40 P1 118.6(3)
C40 C41 C42 120.8(4)
C40 C41 H41A 119.6
C42 C41 H41A 119.6
C41 C42 C43 119.5(5)
C41 C42 H42A 120.2
C43 C42 H42A 120.2
C44 C43 C42 119.6(4)
C44 C43 H43A 120.2
C42 C43 H43A 120.2
C43 C44 C45 120.9(4)
C43 C44 H44A 119.6
C45 C44 H44A 119.6
C44 C45 C40 120.7(4)
C44 C45 H45A 119.7
C40 C45 H45A 119.7
C47 C46 C51 119.0(4)
C47 C46 P2 120.9(3)
C51 C46 P2 120.0(3)
C46 C47 C48 120.4(4)
C46 C47 H47A 119.8
C48 C47 H47A 119.8
C49 C48 C47 120.0(4)
C49 C48 H48A 120.0
C47 C48 H48A 120.0
C50 C49 C48 119.9(4)
C50 C49 H49A 120.0
C48 C49 H49A 120.0
C49 C50 C51 120.2(5)
C49 C50 H50A 119.9
C51 C50 H50A 119.9
C50 C51 C46 120.5(4)
C50 C51 H51A 119.8
C46 C51 H51A 119.8
C53 C52 C57 118.7(4)
C53 C52 P2 123.0(3)
C57 C52 P2 118.3(3)
C54 C53 C52 120.8(4)
C54 C53 H53A 119.6
C52 C53 H53A 119.6
C55 C54 C53 120.0(4)
C55 C54 H54A 120.0
C53 C54 H54A 120.0
C54 C55 C56 120.4(4)
C54 C55 H55A 119.8
C56 C55 H55A 119.8
C55 C56 C57 119.6(4)
C55 C56 H56A 120.2
C57 C56 H56A 120.2
C52 C57 C56 120.4(4)
C52 C57 H57A 119.8
C56 C57 H57A 119.8
C62 C58 C59 108.4(4)
C62 C58 Fe2 70.7(2)
C59 C58 Fe2 69.8(2)
C62 C58 H58A 125.8
C59 C58 H58A 125.8
Fe2 C58 H58A 125.8
C60 C59 C58 107.2(4)
C60 C59 Fe2 70.1(2)
C58 C59 Fe2 70.4(2)
C60 C59 H59A 126.4
C58 C59 H59A 126.4
Fe2 C59 H59A 126.4
C59 C60 C61 108.9(4)
C59 C60 Fe2 70.5(2)
C61 C60 Fe2 70.8(2)
C59 C60 H60A 125.5
C61 C60 H60A 125.5
Fe2 C60 H60A 125.5
C62 C61 C60 107.1(4)
C62 C61 Fe2 70.3(2)
C60 C61 Fe2 69.4(2)
C62 C61 H61A 126.5
C60 C61 H61A 126.5
Fe2 C61 H61A 126.5
C58 C62 C61 108.5(4)
C58 C62 Fe2 70.2(2)
C61 C62 Fe2 70.4(2)
C58 C62 H62A 125.8
C61 C62 H62A 125.8
Fe2 C62 H62A 125.8
C64 C63 P3 109.4(3)
C64 C63 H63A 109.8
P3 C63 H63A 109.8
C64 C63 H63B 109.8
P3 C63 H63B 109.8
H63A C63 H63B 108.2
C63 C64 P4 108.9(3)
C63 C64 H64A 109.9
P4 C64 H64A 109.9
C63 C64 H64B 109.9
P4 C64 H64B 109.9
H64A C64 H64B 108.3
C66 C65 C70 118.4(4)
C66 C65 P3 123.1(3)
C70 C65 P3 118.4(3)
C65 C66 C67 121.1(5)
C65 C66 H66A 119.4
C67 C66 H66A 119.4
C68 C67 C66 120.1(5)
C68 C67 H67A 120.0
C66 C67 H67A 120.0
C67 C68 C69 119.6(4)
C67 C68 H68A 120.2
C69 C68 H68A 120.2
C68 C69 C70 120.5(5)
C68 C69 H69A 119.8
C70 C69 H69A 119.8
C69 C70 C65 120.3(5)
C69 C70 H70A 119.8
C65 C70 H70A 119.8
C72 C71 C76 118.1(4)
C72 C71 P3 120.3(3)
C76 C71 P3 121.5(3)
C71 C72 C73 121.2(4)
C71 C72 H72A 119.4
C73 C72 H72A 119.4
C74 C73 C72 119.9(4)
C74 C73 H73A 120.1
C72 C73 H73A 120.1
C73 C74 C75 119.6(4)
C73 C74 H74A 120.2
C75 C74 H74A 120.2
C76 C75 C74 120.0(4)
C76 C75 H75A 120.0
C74 C75 H75A 120.0
C75 C76 C71 121.3(4)
C75 C76 H76A 119.4
C71 C76 H76A 119.4
C82 C77 C78 118.2(4)
C82 C77 P4 119.2(3)
C78 C77 P4 122.6(3)
C79 C78 C77 120.3(4)
C79 C78 H78A 119.9
C77 C78 H78A 119.9
C80 C79 C78 120.6(4)
C80 C79 H79A 119.7
C78 C79 H79A 119.7
C79 C80 C81 120.1(4)
C79 C80 H80A 119.9
C81 C80 H80A 119.9
C80 C81 C82 119.9(4)
C80 C81 H81A 120.1
C82 C81 H81A 120.1
C81 C82 C77 121.0(4)
C81 C82 H82A 119.5
C77 C82 H82A 119.5
C88 C83 C84 118.6(4)
C88 C83 P4 120.9(3)
C84 C83 P4 120.4(3)
C85 C84 C83 120.2(4)
C85 C84 H84A 119.9
C83 C84 H84A 119.9
C86 C85 C84 120.8(4)
C86 C85 H85A 119.6
C84 C85 H85A 119.6
C87 C86 C85 119.0(4)
C87 C86 H86A 120.5
C85 C86 H86A 120.5
C86 C87 C88 121.1(4)
C86 C87 H87A 119.5
C88 C87 H87A 119.5
C87 C88 C83 120.4(4)
C87 C88 H88A 119.8
C83 C88 H88A 119.8
C1 N1 Fe1 179.6(4)
C2 N2 Fe2 177.5(3)
C3 N3 C7 117.5(3)
C3 N3 Fe3 130.1(3)
C7 N3 Fe3 112.2(2)
C14 N4 C11 117.5(3)
C14 N4 Fe3 129.4(3)
C11 N4 Fe3 113.0(2)
C15 N5 C19 117.1(3)
C15 N5 Fe3 130.0(3)
C19 N5 Fe3 112.9(3)
C26 N6 C23 117.4(3)
C26 N6 Fe3 129.6(3)
C23 N6 Fe3 112.8(3)
C34 P1 C40 103.05(18)
C34 P1 C32 104.12(18)
C40 P1 C32 104.43(18)
C34 P1 Fe1 117.44(12)
C40 P1 Fe1 115.79(13)
C32 P1 Fe1 110.61(13)
C46 P2 C52 101.64(18)
C46 P2 C33 104.75(18)
C52 P2 C33 104.03(18)
C46 P2 Fe1 120.88(13)
C52 P2 Fe1 118.05(13)
C33 P2 Fe1 105.69(13)
C71 P3 C65 101.83(19)
C71 P3 C63 104.08(19)
C65 P3 C63 103.61(18)
C71 P3 Fe2 118.67(13)
C65 P3 Fe2 116.38(13)
C63 P3 Fe2 110.54(13)
C83 P4 C77 101.28(18)
C83 P4 C64 103.04(18)
C77 P4 C64 104.12(18)
C83 P4 Fe2 121.17(14)
C77 P4 Fe2 119.85(14)
C64 P4 Fe2 105.10(13)
Cl2 C89 Cl1 111.6(3)
Cl2 C89 H89A 109.3
Cl1 C89 H89A 109.3
Cl2 C89 H89B 109.3
Cl1 C89 H89B 109.3
H89A C89 H89B 108.0
Cl5 C91 Cl6 110.2(4)
Cl5 C91 H91A 109.6
Cl6 C91 H91A 109.6
Cl5 C91 H91B 109.6
Cl6 C91 H91B 109.6
H91A C91 H91B 108.1
Cl3 C90 Cl4 109.7(7)
Cl3 C90 H90A 109.7
Cl4 C90 H90A 109.7
Cl3 C90 H90B 109.7
Cl4 C90 H90B 109.7
H90A C90 H90B 108.2
Cl4A C90A Cl3A 109.5(7)
Cl4A C90A H90C 109.8
Cl3A C90A H90C 109.8
Cl4A C90A H90D 109.8
Cl3A C90A H90D 109.8
H90C C90A H90D 108.2
Cl8 C92 Cl7 113.4(7)
Cl8 C92 H92A 108.9
Cl7 C92 H92A 108.9
Cl8 C92 H92B 108.9
Cl7 C92 H92B 108.9
H92A C92 H92B 107.7
Cl7A C92A Cl8A 116.4(9)
Cl7A C92A H92C 108.2
Cl8A C92A H92C 108.2
Cl7A C92A H92D 108.2
Cl8A C92A H92D 108.2
H92C C92A H92D 107.3
F2A P5 F1 141.1(7)
F2A P5 F6A 92.1(7)
F1 P5 F6A 49.4(6)
F2A P5 F5A 89.5(7)
F1 P5 F5A 129.3(7)
F6A P5 F5A 177.1(6)
F2A P5 F5 117.9(7)
F1 P5 F5 99.5(6)
F6A P5 F5 148.3(6)
F5A P5 F5 31.1(6)
F2A P5 F2 33.6(5)
F1 P5 F2 174.7(6)
F6A P5 F2 125.4(6)
F5A P5 F2 56.0(6)
F5 P5 F2 85.6(5)
F2A P5 F3 85.7(4)
F1 P5 F3 87.2(3)
F6A P5 F3 87.1(4)
F5A P5 F3 95.3(5)
F5 P5 F3 85.0(3)
F2 P5 F3 91.7(3)
F2A P5 F4 95.3(4)
F1 P5 F4 91.8(3)
F6A P5 F4 92.3(3)
F5A P5 F4 85.2(4)
F5 P5 F4 95.0(3)
F2 P5 F4 89.4(3)
F3 P5 F4 178.9(2)
F2A P5 F6 53.9(6)
F1 P5 F6 88.9(5)
F6A P5 F6 40.1(5)
F5A P5 F6 140.7(7)
F5 P5 F6 171.6(5)
F2 P5 F6 86.0(4)
F3 P5 F6 95.6(3)
F4 P5 F6 84.6(3)
F2A P5 F1A 175.6(7)
F1 P5 F1A 34.6(5)
F6A P5 F1A 83.5(6)
F5A P5 F1A 94.9(7)
F5 P5 F1A 66.5(5)
F2 P5 F1A 150.8(6)
F3 P5 F1A 94.3(4)
F4 P5 F1A 84.7(4)
F6 P5 F1A 121.7(6)
F7 P6 F9 90.4(2)
F7 P6 F12 91.5(2)
F9 P6 F12 90.00(17)
F7 P6 F8 90.2(2)
F9 P6 F8 179.4(2)
F12 P6 F8 89.92(16)
F7 P6 F11 179.5(2)
F9 P6 F11 89.40(19)
F12 P6 F11 88.89(16)
F8 P6 F11 90.0(2)
F7 P6 F10 90.8(2)
F9 P6 F10 90.46(18)
F12 P6 F10 177.7(2)
F8 P6 F10 89.59(17)
F11 P6 F10 88.82(17)

loop_
_geom_bond_atom_site_label_1
_geom_bond_atom_site_label_2
_geom_bond_distance
Fe1 N1 1.920(3)
Fe1 C29 2.080(4)
Fe1 C30 2.080(4)
Fe1 C28 2.082(4)
Fe1 C27 2.092(4)
Fe1 C31 2.095(4)
Fe1 P1 2.1935(11)
Fe1 P2 2.2002(12)
Fe2 N2 1.921(3)
Fe2 C60 2.082(4)
Fe2 C59 2.087(4)
Fe2 C58 2.095(4)
Fe2 C62 2.100(4)
Fe2 C61 2.101(4)
Fe2 P3 2.1905(11)
Fe2 P4 2.2027(12)
Fe3 C1 1.904(4)
Fe3 C2 1.916(4)
Fe3 N5 1.967(3)
Fe3 N4 1.976(3)
Fe3 N6 1.999(3)
Fe3 N3 2.007(3)
C1 N1 1.165(5)
C2 N2 1.162(5)
C3 N3 1.318(5)
C3 C4 1.409(5)
C3 H3A 0.9300
C4 C5 1.369(6)
C4 H4A 0.9300
C5 C6 1.411(6)
C5 H5A 0.9300
C6 C7 1.397(5)
C6 C8 1.437(6)
C7 N3 1.371(5)
C7 C11 1.424(5)
C8 C9 1.349(7)
C8 H8A 0.9300
C9 C10 1.440(5)
C9 H9A 0.9300
C10 C12 1.401(6)
C10 C11 1.412(5)
C11 N4 1.361(4)
C12 C13 1.364(6)
C12 H12A 0.9300
C13 C14 1.406(6)
C13 H13A 0.9300
C14 N4 1.322(5)
C14 H14A 0.9300
C15 N5 1.323(5)
C15 C16 1.414(6)
C15 H15A 0.9300
C16 C17 1.376(6)
C16 H16A 0.9300
C17 C18 1.394(7)
C17 H17A 0.9300
C18 C19 1.413(5)
C18 C20 1.426(6)
C19 N5 1.376(5)
C19 C23 1.421(6)
C20 C21 1.365(8)
C20 H20A 0.9300
C21 C22 1.440(7)
C21 H21A 0.9300
C22 C23 1.402(5)
C22 C24 1.407(7)
C23 N6 1.354(5)
C24 C25 1.363(7)
C24 H24A 0.9300
C25 C26 1.399(6)
C25 H25A 0.9300
C26 N6 1.319(5)
C26 H26A 0.9300
C27 C28 1.410(6)
C27 C31 1.424(6)
C27 H27A 0.9800
C28 C29 1.437(6)
C28 H28A 0.9800
C29 C30 1.423(6)
C29 H29A 0.9800
C30 C31 1.410(6)
C30 H30A 0.9800
C31 H31A 0.9800
C32 C33 1.535(6)
C32 P1 1.858(4)
C32 H32A 0.9700
C32 H32B 0.9700
C33 P2 1.840(4)
C33 H33A 0.9700
C33 H33B 0.9700
C34 C35 1.392(5)
C34 C39 1.402(5)
C34 P1 1.821(4)
C35 C36 1.390(6)
C35 H35A 0.9300
C36 C37 1.378(6)
C36 H36A 0.9300
C37 C38 1.391(7)
C37 H37A 0.9300
C38 C39 1.377(6)
C38 H38A 0.9300
C39 H39A 0.9300
C40 C41 1.392(6)
C40 C45 1.394(6)
C40 P1 1.840(4)
C41 C42 1.395(6)
C41 H41A 0.9300
C42 C43 1.405(7)
C42 H42A 0.9300
C43 C44 1.368(7)
C43 H43A 0.9300
C44 C45 1.385(6)
C44 H44A 0.9300
C45 H45A 0.9300
C46 C47 1.387(6)
C46 C51 1.393(6)
C46 P2 1.825(4)
C47 C48 1.394(6)
C47 H47A 0.9300
C48 C49 1.385(7)
C48 H48A 0.9300
C49 C50 1.380(7)
C49 H49A 0.9300
C50 C51 1.387(6)
C50 H50A 0.9300
C51 H51A 0.9300
C52 C53 1.386(5)
C52 C57 1.387(6)
C52 P2 1.839(4)
C53 C54 1.384(6)
C53 H53A 0.9300
C54 C55 1.374(7)
C54 H54A 0.9300
C55 C56 1.374(7)
C55 H55A 0.9300
C56 C57 1.401(6)
C56 H56A 0.9300
C57 H57A 0.9300
C58 C62 1.403(6)
C58 C59 1.421(6)
C58 H58A 0.9800
C59 C60 1.406(6)
C59 H59A 0.9800
C60 C61 1.421(6)
C60 H60A 0.9800
C61 C62 1.413(6)
C61 H61A 0.9800
C62 H62A 0.9800
C63 C64 1.534(5)
C63 P3 1.865(4)
C63 H63A 0.9700
C63 H63B 0.9700
C64 P4 1.839(4)
C64 H64A 0.9700
C64 H64B 0.9700
C65 C66 1.378(6)
C65 C70 1.403(6)
C65 P3 1.839(4)
C66 C67 1.395(6)
C66 H66A 0.9300
C67 C68 1.374(7)
C67 H67A 0.9300
C68 C69 1.385(7)
C68 H68A 0.9300
C69 C70 1.385(6)
C69 H69A 0.9300
C70 H70A 0.9300
C71 C72 1.379(6)
C71 C76 1.409(5)
C71 P3 1.827(4)
C72 C73 1.398(6)
C72 H72A 0.9300
C73 C74 1.384(6)
C73 H73A 0.9300
C74 C75 1.398(6)
C74 H74A 0.9300
C75 C76 1.371(6)
C75 H75A 0.9300
C76 H76A 0.9300
C77 C82 1.393(6)
C77 C78 1.406(6)
C77 P4 1.834(4)
C78 C79 1.392(6)
C78 H78A 0.9300
C79 C80 1.368(7)
C79 H79A 0.9300
C80 C81 1.386(7)
C80 H80A 0.9300
C81 C82 1.391(6)
C81 H81A 0.9300
C82 H82A 0.9300
C83 C88 1.391(6)
C83 C84 1.397(6)
C83 P4 1.830(4)
C84 C85 1.393(6)
C84 H84A 0.9300
C85 C86 1.383(7)
C85 H85A 0.9300
C86 C87 1.376(7)
C86 H86A 0.9300
C87 C88 1.388(6)
C87 H87A 0.9300
C88 H88A 0.9300
C89 Cl2 1.744(6)
C89 Cl1 1.761(6)
C89 H89A 0.9700
C89 H89B 0.9700
C91 Cl5 1.735(6)
C91 Cl6 1.757(8)
C91 H91A 0.9700
C91 H91B 0.9700
C90 Cl3 1.757(10)
C90 Cl4 1.759(10)
C90 H90A 0.9700
C90 H90B 0.9700
C90A Cl4A 1.718(9)
C90A Cl3A 1.750(9)
C90A H90C 0.9700
C90A H90D 0.9700
C92 Cl8 1.748(9)
C92 Cl7 1.758(9)
C92 H92A 0.9700
C92 H92B 0.9700
C92A Cl7A 1.727(10)
C92A Cl8A 1.732(10)
C92A H92C 0.9700
C92A H92D 0.9700
P5 F2A 1.533(7)
P5 F1 1.541(6)
P5 F6A 1.566(6)
P5 F5A 1.568(7)
P5 F5 1.581(7)
P5 F2 1.583(6)
P5 F3 1.587(3)
P5 F4 1.587(3)
P5 F6 1.600(5)
P5 F1A 1.624(7)
P6 F7 1.581(4)
P6 F9 1.587(3)
P6 F12 1.600(3)
P6 F8 1.604(3)
P6 F11 1.607(3)
P6 F10 1.612(3)
